data_7156203
loop_
_publ_author_name
'Garc\'ia de la Concepci\'on, Juan'
'\'Avalos, Mart\'in'
'Cintas, Pedro'
'Jim\'enez, Jos\'e L'
'Light, Mark E.'

_publ_section_title
;
 Mechanistic studies of 1,3-dipolar cycloadditions of bicyclic
 thioisom\"unchnones with alkenes. A computational rationale focused on
 donor-acceptor interactions.
;
_journal_issue 18
_journal_name_full 'Organic &amp; biomolecular chemistry'
_journal_page_first 3438
_journal_page_last 3452
_journal_paper_doi 10.1039/c8ob00683k
_journal_volume 16
_journal_year 2018
_chemical_formula_moiety 'C21 H16 N2 O3 S2'
_chemical_formula_sum 'C21 H16 N2 O3 S2'
_chemical_formula_weight 408.50
_space_group_crystal_system monoclinic
_space_group_IT_number 14
_space_group_name_Hall '-P 2ybc'
_space_group_name_H-M_alt 'P 1 21/c 1'
_symmetry_space_group_name_Hall '-P 2ybc'
_symmetry_space_group_name_H-M 'P 1 21/c 1'
_atom_sites_solution_hydrogens geom
_atom_sites_solution_primary iterative
_audit_creation_date 2014-04-09
_audit_creation_method
;
Olex2 1.2
(compiled 2014.03.20 svn.r2914 for OlexSys, GUI svn.r4816)
;
_audit_update_record
;
2018-03-19 deposited with the CCDC.
2018-04-11 downloaded from the CCDC.
;
_cell_angle_alpha 90
_cell_angle_beta 91.808(2)
_cell_angle_gamma 90
_cell_formula_units_Z 8
_cell_length_a 11.0765(11)
_cell_length_b 18.7037(19)
_cell_length_c 17.8788(18)
_cell_measurement_reflns_used 9635
_cell_measurement_temperature 100(2)
_cell_measurement_theta_max 27.5
_cell_measurement_theta_min 2.3
_cell_volume 3702.1(6)
_computing_cell_refinement 'CrystalClear-SM Expert 2.1 b29 (Rigaku, 2013)'
_computing_data_collection 'CrystalClear-SM Expert 2.1 b29 (Rigaku, 2013)'
_computing_data_reduction 'CrystalClear-SM Expert 2.1 b29 (Rigaku, 2013)'
_computing_molecular_graphics 'Olex2 (Dolomanov et al., 2009)'
_computing_publication_material 'Olex2 (Dolomanov et al., 2009)'
_computing_structure_refinement 'ShelXL (Sheldrick, 2008)'
_computing_structure_solution 'olex2.solve (Bourhis et al., 2013)'
_diffrn_ambient_temperature 100(2)
_diffrn_detector 'CCD area detector'
_diffrn_detector_area_resol_mean 28.5714
_diffrn_detector_type 'Rigaku HG Saturn724+ (2x2 bin mode)'
_diffrn_measured_fraction_theta_full 0.999
_diffrn_measured_fraction_theta_max 0.998
_diffrn_measurement_device 'four-circle \k diffractometer'
_diffrn_measurement_device_type 'Rigaku Saturn724+ (2x2 bin mode)'
_diffrn_measurement_method 'profile data from \w-scans'
_diffrn_measurement_specimen_support 'MiTeGen MicroMesh'
_diffrn_orient_matrix_type XPlain
_diffrn_orient_matrix_UB_11 -0.088048
_diffrn_orient_matrix_UB_12 0.013858
_diffrn_orient_matrix_UB_13 -0.014643
_diffrn_orient_matrix_UB_21 0.011712
_diffrn_orient_matrix_UB_22 0.042606
_diffrn_orient_matrix_UB_23 -0.030101
_diffrn_orient_matrix_UB_31 0.000673
_diffrn_orient_matrix_UB_32 -0.032411
_diffrn_orient_matrix_UB_33 -0.045614
_diffrn_radiation_collimation 0.3
_diffrn_radiation_monochromator 'Confocal mirrors, HF Varimax'
_diffrn_radiation_probe x-ray
_diffrn_radiation_type MoK\a
_diffrn_radiation_wavelength 0.71075
_diffrn_reflns_av_R_equivalents 0.0376
_diffrn_reflns_av_unetI/netI 0.0293
_diffrn_reflns_Laue_measured_fraction_full 0.999
_diffrn_reflns_Laue_measured_fraction_max 0.998
_diffrn_reflns_limit_h_max 13
_diffrn_reflns_limit_h_min -14
_diffrn_reflns_limit_k_max 24
_diffrn_reflns_limit_k_min -24
_diffrn_reflns_limit_l_max 23
_diffrn_reflns_limit_l_min -22
_diffrn_reflns_number 33998
_diffrn_reflns_point_group_measured_fraction_full 0.999
_diffrn_reflns_point_group_measured_fraction_max 0.998
_diffrn_reflns_theta_full 25.242
_diffrn_reflns_theta_max 27.522
_diffrn_reflns_theta_min 2.279
_diffrn_source 'Rotating Anode'
_diffrn_source_current 55.0
_diffrn_source_power 2.475
_diffrn_source_target Mo
_diffrn_source_type 'Rotating Anode'
_diffrn_source_voltage 45.0
_exptl_absorpt_coefficient_mu 0.314
_exptl_absorpt_correction_T_max 1.000
_exptl_absorpt_correction_T_min 0.615
_exptl_absorpt_correction_type multi-scan
_exptl_absorpt_process_details
'Jacobson, R. (1998). REQAB. Private communication to the Rigaku Corporation, Tokyo, Japan.'
_exptl_crystal_colour 'clear colourless'
_exptl_crystal_colour_lustre clear
_exptl_crystal_colour_primary colourless
_exptl_crystal_density_diffrn 1.466
_exptl_crystal_description Prism
_exptl_crystal_F_000 1696
_exptl_crystal_size_max 0.243
_exptl_crystal_size_mid 0.2
_exptl_crystal_size_min 0.03
_refine_diff_density_max 0.821
_refine_diff_density_min -0.276
_refine_diff_density_rms 0.051
_refine_ls_extinction_method none
_refine_ls_goodness_of_fit_ref 1.049
_refine_ls_hydrogen_treatment constr
_refine_ls_matrix_type full
_refine_ls_number_parameters 505
_refine_ls_number_reflns 8515
_refine_ls_number_restraints 0
_refine_ls_restrained_S_all 1.049
_refine_ls_R_factor_all 0.0373
_refine_ls_R_factor_gt 0.0315
_refine_ls_shift/su_max 0.001
_refine_ls_shift/su_mean 0.000
_refine_ls_structure_factor_coef Fsqd
_refine_ls_weighting_details 'w=1/[\s^2^(Fo^2^)+(0.0404P)^2^+1.2548P] where P=(Fo^2^+2Fc^2^)/3'
_refine_ls_weighting_scheme calc
_refine_ls_wR_factor_gt 0.0805
_refine_ls_wR_factor_ref 0.0829
_reflns_Friedel_coverage 0.000
_reflns_number_gt 7402
_reflns_number_total 8515
_reflns_shell_number_unique_all 8787
_reflns_threshold_expression 'I > 2\s(I)'
_cod_data_source_file c8ob00683k2.cif
_cod_data_source_block 2014acc0001
_cod_depositor_comments 'Adding full bibliography for 7156195--7156203.cif.'
_cod_database_code 7156203
_shelxl_version_number 2014-3
_shelx_space_group_comment
;
The symmetry employed for this shelxl refinement is uniquely defined
by the following loop, which should always be used as a source of
symmetry information in preference to the above space-group names.
They are only intended as comments.
;
_diffrn_measurement_device_type2 'Rigaku AFC12 (Right)'
_olex2_refinement_description
;
1. Fixed Uiso
 At 1.2 times of:
  All C(H) groups, All C(H,H) groups
2.a Ternary CH refined with riding coordinates:
 C106(H106), C107(H107), C206(H206), C207(H207)
2.b Secondary CH2 refined with riding coordinates:
 C101(H10A,H10B), C102(H10C,H10D), C201(H20A,H20B), C202(H20C,H20D)
2.c Aromatic/amide H refined with riding coordinates:
 C111(H111), C112(H112), C113(H113), C114(H114), C115(H115), C117(H117),
 C118(H118), C119(H119), C120(H120), C121(H121), C211(H211), C212(H212),
 C213(H213), C214(H214), C215(H215), C217(H217), C218(H218), C219(H219),
 C220(H220), C221(H221)
;
_olex2_exptl_crystal_mounting_method 'The crystal was mounted on a MITIGEN holder in perflourotether oil'

loop_
_space_group_symop_operation_xyz
'x, y, z'
'-x, y+1/2, -z+1/2'
'-x, -y, -z'
'x, -y-1/2, z-1/2'

loop_
_atom_site_label
_atom_site_type_symbol
_atom_site_fract_x
_atom_site_fract_y
_atom_site_fract_z
_atom_site_U_iso_or_equiv
_atom_site_adp_type
_atom_site_occupancy
_atom_site_site_symmetry_order
_atom_site_calc_flag
_atom_site_refinement_flags_posn
S101 S 0.11389(3) 0.40609(2) 0.71424(2) 0.01606(8) Uani 1 1 d .
S102 S 0.36816(3) 0.44824(2) 0.78279(2) 0.01494(8) Uani 1 1 d .
O101 O 0.43589(9) 0.25657(5) 0.82060(5) 0.0183(2) Uani 1 1 d .
O102 O 0.21573(9) 0.32678(6) 0.56146(6) 0.0226(2) Uani 1 1 d .
O103 O 0.58813(9) 0.26287(6) 0.65830(6) 0.0203(2) Uani 1 1 d .
N101 N 0.28880(10) 0.31936(6) 0.75539(6) 0.0141(2) Uani 1 1 d .
N102 N 0.40032(10) 0.27948(6) 0.60065(6) 0.0157(2) Uani 1 1 d .
C101 C 0.08125(13) 0.33334(8) 0.77896(8) 0.0194(3) Uani 1 1 d .
H10A H 0.0837 0.3507 0.8313 0.023 Uiso 1 1 calc R
H10B H 0.0004 0.3128 0.7674 0.023 Uiso 1 1 calc R
C102 C 0.17937(12) 0.27808(8) 0.76742(8) 0.0180(3) Uani 1 1 d .
H10C H 0.1897 0.2471 0.8121 0.022 Uiso 1 1 calc R
H10D H 0.1592 0.2477 0.7234 0.022 Uiso 1 1 calc R
C103 C 0.27371(12) 0.39031(7) 0.72151(7) 0.0135(3) Uani 1 1 d .
C104 C 0.40119(12) 0.30911(7) 0.78610(7) 0.0136(3) Uani 1 1 d .
C105 C 0.47704(12) 0.37520(7) 0.76428(7) 0.0136(3) Uani 1 1 d .
C106 C 0.47732(12) 0.37442(7) 0.67627(7) 0.0145(3) Uani 1 1 d .
H106 H 0.5361 0.4100 0.6570 0.017 Uiso 1 1 calc R
C107 C 0.34753(12) 0.39188(7) 0.64869(7) 0.0140(3) Uani 1 1 d .
H107 H 0.3423 0.4394 0.6231 0.017 Uiso 1 1 calc R
C108 C 0.30991(12) 0.33136(8) 0.59708(7) 0.0159(3) Uani 1 1 d .
C109 C 0.50125(12) 0.29995(8) 0.64523(7) 0.0153(3) Uani 1 1 d .
C110 C 0.38166(12) 0.20927(8) 0.57023(8) 0.0173(3) Uani 1 1 d .
C111 C 0.40246(15) 0.14988(9) 0.61527(9) 0.0258(3) Uani 1 1 d .
H111 H 0.4351 0.1553 0.6647 0.031 Uiso 1 1 calc R
C112 C 0.37489(16) 0.08228(9) 0.58713(10) 0.0309(4) Uani 1 1 d .
H112 H 0.3896 0.0412 0.6173 0.037 Uiso 1 1 calc R
C113 C 0.32594(16) 0.07462(9) 0.51511(9) 0.0296(4) Uani 1 1 d .
H113 H 0.3068 0.0284 0.4962 0.036 Uiso 1 1 calc R
C114 C 0.30510(14) 0.13440(9) 0.47099(8) 0.0255(3) Uani 1 1 d .
H114 H 0.2703 0.1290 0.4221 0.031 Uiso 1 1 calc R
C115 C 0.33451(13) 0.20222(8) 0.49751(8) 0.0201(3) Uani 1 1 d .
H115 H 0.3227 0.2431 0.4666 0.024 Uiso 1 1 calc R
C116 C 0.59367(12) 0.38416(7) 0.80840(7) 0.0147(3) Uani 1 1 d .
C117 C 0.58994(13) 0.38221(8) 0.88664(8) 0.0189(3) Uani 1 1 d .
H117 H 0.5153 0.3740 0.9099 0.023 Uiso 1 1 calc R
C118 C 0.69380(14) 0.39215(8) 0.93040(8) 0.0228(3) Uani 1 1 d .
H118 H 0.6903 0.3900 0.9834 0.027 Uiso 1 1 calc R
C119 C 0.80294(14) 0.40530(8) 0.89708(9) 0.0249(3) Uani 1 1 d .
H119 H 0.8744 0.4122 0.9270 0.030 Uiso 1 1 calc R
C120 C 0.80686(14) 0.40829(8) 0.81966(9) 0.0247(3) Uani 1 1 d .
H120 H 0.8812 0.4183 0.7967 0.030 Uiso 1 1 calc R
C121 C 0.70331(13) 0.39680(8) 0.77512(8) 0.0197(3) Uani 1 1 d .
H121 H 0.7076 0.3976 0.7221 0.024 Uiso 1 1 calc R
S201 S 0.09562(3) 0.65555(2) 0.69084(2) 0.02105(9) Uani 1 1 d .
S202 S 0.14690(3) 0.53427(2) 0.57728(2) 0.01645(8) Uani 1 1 d .
O201 O 0.37813(9) 0.64181(6) 0.48705(6) 0.0215(2) Uani 1 1 d .
O202 O -0.03532(10) 0.77072(5) 0.56069(5) 0.0207(2) Uani 1 1 d .
O203 O 0.12988(9) 0.67634(5) 0.35048(5) 0.0174(2) Uani 1 1 d .
N201 N 0.22970(10) 0.66471(6) 0.57207(6) 0.0156(2) Uani 1 1 d .
N202 N 0.05081(10) 0.73920(6) 0.44895(6) 0.0146(2) Uani 1 1 d .
C201 C 0.25525(15) 0.67785(9) 0.70378(8) 0.0270(3) Uani 1 1 d .
H20A H 0.2674 0.7134 0.7444 0.032 Uiso 1 1 calc R
H20B H 0.3034 0.6346 0.7163 0.032 Uiso 1 1 calc R
C202 C 0.29142(14) 0.70889(8) 0.62886(8) 0.0230(3) Uani 1 1 d .
H20C H 0.2655 0.7594 0.6242 0.028 Uiso 1 1 calc R
H20D H 0.3801 0.7065 0.6237 0.028 Uiso 1 1 calc R
C203 C 0.11783(12) 0.63049(7) 0.59556(7) 0.0158(3) Uani 1 1 d .
C204 C 0.28021(12) 0.62993(7) 0.51330(7) 0.0163(3) Uani 1 1 d .
C205 C 0.18662(12) 0.57291(7) 0.48567(7) 0.0148(3) Uani 1 1 d .
C206 C 0.06748(12) 0.61411(7) 0.46341(7) 0.0138(3) Uani 1 1 d .
H206 H 0.0070 0.5807 0.4398 0.017 Uiso 1 1 calc R
C207 C 0.01805(12) 0.64636(7) 0.53557(7) 0.0142(3) Uani 1 1 d .
H207 H -0.0607 0.6242 0.5486 0.017 Uiso 1 1 calc R
C208 C 0.00485(12) 0.72584(7) 0.51999(7) 0.0152(3) Uani 1 1 d .
C209 C 0.08829(12) 0.67769(7) 0.41236(7) 0.0140(3) Uani 1 1 d .
C210 C 0.06196(13) 0.81002(7) 0.41913(7) 0.0160(3) Uani 1 1 d .
C211 C 0.17471(13) 0.83399(8) 0.39789(7) 0.0179(3) Uani 1 1 d .
H211 H 0.2430 0.8033 0.4005 0.022 Uiso 1 1 calc R
C212 C 0.18514(15) 0.90400(8) 0.37271(8) 0.0238(3) Uani 1 1 d .
H212 H 0.2614 0.9214 0.3580 0.029 Uiso 1 1 calc R
C213 C 0.08540(17) 0.94866(8) 0.36893(9) 0.0295(4) Uani 1 1 d .
H213 H 0.0938 0.9967 0.3525 0.035 Uiso 1 1 calc R
C214 C -0.02674(17) 0.92343(9) 0.38905(9) 0.0298(4) Uani 1 1 d .
H214 H -0.0952 0.9540 0.3857 0.036 Uiso 1 1 calc R
C215 C -0.03920(14) 0.85350(8) 0.41405(8) 0.0227(3) Uani 1 1 d .
H215 H -0.1160 0.8358 0.4274 0.027 Uiso 1 1 calc R
C216 C 0.23321(13) 0.51746(7) 0.43257(8) 0.0167(3) Uani 1 1 d .
C217 C 0.33984(14) 0.48112(8) 0.45204(8) 0.0219(3) Uani 1 1 d .
H217 H 0.3840 0.4940 0.4964 0.026 Uiso 1 1 calc R
C218 C 0.38216(15) 0.42642(9) 0.40741(9) 0.0277(3) Uani 1 1 d .
H218 H 0.4545 0.4020 0.4216 0.033 Uiso 1 1 calc R
C219 C 0.31899(16) 0.40733(8) 0.34202(9) 0.0278(3) Uani 1 1 d .
H219 H 0.3478 0.3698 0.3115 0.033 Uiso 1 1 calc R
C220 C 0.21352(15) 0.44350(8) 0.32168(9) 0.0242(3) Uani 1 1 d .
H220 H 0.1702 0.4309 0.2769 0.029 Uiso 1 1 calc R
C221 C 0.17099(13) 0.49827(8) 0.36680(8) 0.0195(3) Uani 1 1 d .
H221 H 0.0987 0.5227 0.3525 0.023 Uiso 1 1 calc R

loop_
_atom_site_aniso_label
_atom_site_aniso_U_11
_atom_site_aniso_U_22
_atom_site_aniso_U_33
_atom_site_aniso_U_23
_atom_site_aniso_U_13
_atom_site_aniso_U_12
S101 0.01257(16) 0.02060(17) 0.01496(15) 0.00380(13) -0.00007(11) 0.00311(13)
S102 0.01569(16) 0.01389(16) 0.01515(15) -0.00053(12) -0.00090(12) 0.00171(12)
O101 0.0172(5) 0.0165(5) 0.0210(5) 0.0051(4) -0.0034(4) 0.0006(4)
O102 0.0181(5) 0.0292(6) 0.0198(5) -0.0046(4) -0.0066(4) 0.0050(4)
O103 0.0168(5) 0.0235(5) 0.0206(5) -0.0014(4) -0.0005(4) 0.0061(4)
N101 0.0130(5) 0.0138(5) 0.0155(5) 0.0042(4) -0.0005(4) -0.0008(4)
N102 0.0158(6) 0.0169(6) 0.0144(5) -0.0005(4) -0.0003(4) 0.0020(5)
C101 0.0136(7) 0.0261(7) 0.0185(6) 0.0070(6) 0.0019(5) 0.0004(6)
C102 0.0132(6) 0.0198(7) 0.0208(6) 0.0051(5) -0.0008(5) -0.0029(5)
C103 0.0139(6) 0.0140(6) 0.0127(6) 0.0017(5) -0.0005(5) 0.0013(5)
C104 0.0142(6) 0.0154(6) 0.0111(5) -0.0009(5) 0.0004(5) 0.0003(5)
C105 0.0144(6) 0.0129(6) 0.0133(6) 0.0008(5) 0.0003(5) 0.0008(5)
C106 0.0142(6) 0.0162(6) 0.0130(6) 0.0024(5) 0.0005(5) 0.0006(5)
C107 0.0140(6) 0.0154(6) 0.0126(6) 0.0026(5) 0.0009(5) 0.0014(5)
C108 0.0165(7) 0.0189(7) 0.0124(6) 0.0021(5) 0.0012(5) 0.0019(5)
C109 0.0147(6) 0.0194(7) 0.0120(6) 0.0018(5) 0.0022(5) 0.0006(5)
C110 0.0160(7) 0.0185(7) 0.0175(6) -0.0031(5) 0.0023(5) 0.0008(5)
C111 0.0316(9) 0.0234(8) 0.0222(7) 0.0005(6) -0.0032(6) 0.0007(6)
C112 0.0399(10) 0.0195(8) 0.0332(8) 0.0014(7) -0.0006(7) 0.0007(7)
C113 0.0338(9) 0.0232(8) 0.0321(8) -0.0094(7) 0.0053(7) -0.0031(7)
C114 0.0269(8) 0.0303(8) 0.0195(7) -0.0087(6) 0.0041(6) -0.0006(7)
C115 0.0213(7) 0.0242(7) 0.0152(6) -0.0028(6) 0.0036(5) 0.0008(6)
C116 0.0142(6) 0.0117(6) 0.0179(6) -0.0006(5) -0.0023(5) 0.0003(5)
C117 0.0197(7) 0.0179(7) 0.0188(6) 0.0000(5) -0.0025(5) -0.0019(6)
C118 0.0273(8) 0.0190(7) 0.0216(7) -0.0010(6) -0.0100(6) 0.0013(6)
C119 0.0200(7) 0.0188(7) 0.0352(8) -0.0047(6) -0.0118(6) 0.0002(6)
C120 0.0149(7) 0.0233(8) 0.0357(8) -0.0041(7) 0.0001(6) -0.0010(6)
C121 0.0170(7) 0.0191(7) 0.0229(7) -0.0030(6) 0.0009(5) 0.0004(6)
S201 0.0259(2) 0.02551(19) 0.01166(15) -0.00002(13) -0.00162(13) -0.00166(15)
S202 0.01782(17) 0.01486(16) 0.01654(15) 0.00387(12) -0.00148(12) -0.00010(13)
O201 0.0162(5) 0.0244(5) 0.0237(5) 0.0053(4) -0.0002(4) -0.0033(4)
O202 0.0279(6) 0.0190(5) 0.0154(5) -0.0024(4) 0.0026(4) 0.0048(4)
O203 0.0183(5) 0.0204(5) 0.0136(4) 0.0001(4) 0.0016(4) 0.0012(4)
N201 0.0139(6) 0.0168(6) 0.0161(5) 0.0016(4) -0.0032(4) -0.0035(4)
N202 0.0164(6) 0.0138(5) 0.0134(5) 0.0006(4) 0.0004(4) 0.0019(4)
C201 0.0298(9) 0.0313(9) 0.0192(7) -0.0001(6) -0.0096(6) -0.0082(7)
C202 0.0256(8) 0.0231(7) 0.0200(7) -0.0021(6) -0.0069(6) -0.0074(6)
C203 0.0179(7) 0.0162(6) 0.0132(6) 0.0019(5) -0.0017(5) -0.0012(5)
C204 0.0163(7) 0.0153(6) 0.0171(6) 0.0051(5) -0.0044(5) 0.0001(5)
C205 0.0140(6) 0.0148(6) 0.0155(6) 0.0032(5) -0.0013(5) 0.0001(5)
C206 0.0135(6) 0.0142(6) 0.0134(6) 0.0001(5) -0.0014(5) 0.0009(5)
C207 0.0142(6) 0.0165(6) 0.0119(6) 0.0002(5) -0.0012(5) -0.0004(5)
C208 0.0137(6) 0.0183(7) 0.0134(6) 0.0004(5) -0.0018(5) 0.0009(5)
C209 0.0119(6) 0.0158(6) 0.0141(6) -0.0006(5) -0.0036(5) 0.0009(5)
C210 0.0230(7) 0.0123(6) 0.0128(6) -0.0004(5) 0.0000(5) -0.0002(5)
C211 0.0221(7) 0.0183(7) 0.0134(6) -0.0014(5) 0.0009(5) -0.0004(6)
C212 0.0345(9) 0.0210(7) 0.0161(6) 0.0012(6) 0.0033(6) -0.0067(6)
C213 0.0504(11) 0.0160(7) 0.0222(7) 0.0041(6) 0.0034(7) 0.0014(7)
C214 0.0392(10) 0.0217(8) 0.0285(8) 0.0054(6) 0.0024(7) 0.0117(7)
C215 0.0236(8) 0.0214(7) 0.0231(7) 0.0014(6) 0.0024(6) 0.0039(6)
C216 0.0167(7) 0.0131(6) 0.0205(6) 0.0035(5) 0.0024(5) 0.0006(5)
C217 0.0204(7) 0.0222(7) 0.0232(7) 0.0015(6) 0.0001(6) 0.0040(6)
C218 0.0253(8) 0.0245(8) 0.0333(8) 0.0021(7) 0.0024(6) 0.0122(6)
C219 0.0346(9) 0.0183(7) 0.0309(8) -0.0041(6) 0.0069(7) 0.0064(7)
C220 0.0274(8) 0.0207(7) 0.0245(7) -0.0024(6) 0.0001(6) 0.0002(6)
C221 0.0186(7) 0.0173(7) 0.0227(7) 0.0015(6) -0.0001(5) 0.0024(6)

loop_
_atom_type_symbol
_atom_type_description
_atom_type_scat_dispersion_real
_atom_type_scat_dispersion_imag
_atom_type_scat_source
C C 0.0033 0.0016 'International Tables Vol C Tables 4.2.6.8 and 6.1.1.4'
H H 0.0000 0.0000 'International Tables Vol C Tables 4.2.6.8 and 6.1.1.4'
N N 0.0061 0.0033 'International Tables Vol C Tables 4.2.6.8 and 6.1.1.4'
O O 0.0106 0.0060 'International Tables Vol C Tables 4.2.6.8 and 6.1.1.4'
S S 0.1246 0.1234 'International Tables Vol C Tables 4.2.6.8 and 6.1.1.4'

loop_
_geom_angle_atom_site_label_1
_geom_angle_atom_site_label_2
_geom_angle_atom_site_label_3
_geom_angle
C103 S101 C101 92.64(6)
C103 S102 C105 79.71(6)
C102 N101 C103 117.10(11)
C104 N101 C102 128.39(11)
C104 N101 C103 112.69(11)
C108 N102 C109 113.18(11)
C108 N102 C110 121.69(11)
C109 N102 C110 124.55(12)
S101 C101 H10A 110.7
S101 C101 H10B 110.7
H10A C101 H10B 108.8
C102 C101 S101 105.29(9)
C102 C101 H10A 110.7
C102 C101 H10B 110.7
N101 C102 C101 105.15(11)
N101 C102 H10C 110.7
N101 C102 H10D 110.7
C101 C102 H10C 110.7
C101 C102 H10D 110.7
H10C C102 H10D 108.8
S101 C103 S102 119.10(7)
N101 C103 S101 106.14(9)
N101 C103 S102 103.38(8)
N101 C103 C107 107.82(10)
C107 C103 S101 118.57(9)
C107 C103 S102 100.51(9)
O101 C104 N101 126.16(12)
O101 C104 C105 127.33(12)
N101 C104 C105 106.42(11)
C104 C105 S102 100.45(8)
C104 C105 C106 105.20(10)
C106 C105 S102 101.92(8)
C116 C105 S102 112.13(9)
C116 C105 C104 114.88(11)
C116 C105 C106 119.83(11)
C105 C106 H106 111.1
C107 C106 C105 106.67(10)
C107 C106 H106 111.1
C109 C106 C105 112.21(11)
C109 C106 H106 111.1
C109 C106 C107 104.37(11)
C103 C107 H107 112.0
C106 C107 C103 103.74(10)
C106 C107 H107 112.0
C108 C107 C103 110.74(11)
C108 C107 C106 105.87(11)
C108 C107 H107 112.0
O102 C108 N102 125.57(13)
O102 C108 C107 126.31(13)
N102 C108 C107 108.03(11)
O103 C109 N102 124.76(13)
O103 C109 C106 127.07(12)
N102 C109 C106 108.11(11)
C111 C110 N102 119.60(12)
C111 C110 C115 121.13(14)
C115 C110 N102 119.10(13)
C110 C111 H111 120.4
C110 C111 C112 119.17(14)
C112 C111 H111 120.4
C111 C112 H112 119.9
C113 C112 C111 120.26(16)
C113 C112 H112 119.9
C112 C113 H113 120.0
C114 C113 C112 119.91(15)
C114 C113 H113 120.0
C113 C114 H114 119.7
C113 C114 C115 120.67(14)
C115 C114 H114 119.7
C110 C115 H115 120.6
C114 C115 C110 118.83(14)
C114 C115 H115 120.6
C117 C116 C105 118.00(12)
C121 C116 C105 122.89(12)
C121 C116 C117 119.06(13)
C116 C117 H117 119.6
C118 C117 C116 120.73(14)
C118 C117 H117 119.6
C117 C118 H118 119.9
C117 C118 C119 120.11(14)
C119 C118 H118 119.9
C118 C119 H119 120.3
C118 C119 C120 119.41(14)
C120 C119 H119 120.3
C119 C120 H120 119.6
C119 C120 C121 120.89(14)
C121 C120 H120 119.6
C116 C121 C120 119.78(14)
C116 C121 H121 120.1
C120 C121 H121 120.1
C203 S201 C201 91.08(7)
C205 S202 C203 79.94(6)
C202 N201 C203 115.36(11)
C204 N201 C202 127.42(12)
C204 N201 C203 112.40(11)
C208 N202 C210 122.53(11)
C209 N202 C208 113.54(11)
C209 N202 C210 123.89(11)
S201 C201 H20A 110.8
S201 C201 H20B 110.8
H20A C201 H20B 108.9
C202 C201 S201 104.84(10)
C202 C201 H20A 110.8
C202 C201 H20B 110.8
N201 C202 C201 105.36(12)
N201 C202 H20C 110.7
N201 C202 H20D 110.7
C201 C202 H20C 110.7
C201 C202 H20D 110.7
H20C C202 H20D 108.8
S201 C203 S202 116.76(7)
N201 C203 S201 107.49(9)
N201 C203 S202 102.67(9)
N201 C203 C207 108.04(11)
C207 C203 S201 119.57(10)
C207 C203 S202 100.84(9)
O201 C204 N201 126.87(13)
O201 C204 C205 126.58(13)
N201 C204 C205 106.55(11)
C204 C205 S202 99.25(8)
C204 C205 C206 106.89(11)
C206 C205 S202 101.20(9)
C216 C205 S202 112.53(9)
C216 C205 C204 115.67(11)
C216 C205 C206 118.69(11)
C205 C206 H206 110.3
C207 C206 C205 107.36(10)
C207 C206 H206 110.3
C209 C206 C205 113.20(11)
C209 C206 H206 110.3
C209 C206 C207 105.13(11)
C203 C207 H207 111.6
C206 C207 C203 103.94(11)
C206 C207 H207 111.6
C208 C207 C203 112.22(11)
C208 C207 C206 105.33(10)
C208 C207 H207 111.6
O202 C208 N202 124.96(13)
O202 C208 C207 127.32(12)
N202 C208 C207 107.71(11)
O203 C209 N202 124.98(13)
O203 C209 C206 126.91(12)
N202 C209 C206 108.11(11)
C211 C210 N202 119.19(13)
C215 C210 N202 119.17(13)
C215 C210 C211 121.61(13)
C210 C211 H211 120.8
C212 C211 C210 118.45(14)
C212 C211 H211 120.8
C211 C212 H212 119.7
C213 C212 C211 120.63(15)
C213 C212 H212 119.7
C212 C213 H213 119.9
C212 C213 C214 120.11(15)
C214 C213 H213 119.9
C213 C214 H214 119.9
C213 C214 C215 120.15(15)
C215 C214 H214 119.9
C210 C215 C214 119.02(15)
C210 C215 H215 120.5
C214 C215 H215 120.5
C217 C216 C205 118.76(13)
C221 C216 C205 122.64(12)
C221 C216 C217 118.51(13)
C216 C217 H217 119.6
C218 C217 C216 120.90(14)
C218 C217 H217 119.6
C217 C218 H218 119.9
C217 C218 C219 120.18(15)
C219 C218 H218 119.9
C218 C219 H219 120.3
C220 C219 C218 119.48(14)
C220 C219 H219 120.3
C219 C220 H220 119.9
C219 C220 C221 120.20(14)
C221 C220 H220 119.9
C216 C221 C220 120.73(14)
C216 C221 H221 119.6
C220 C221 H221 119.6

loop_
_geom_bond_atom_site_label_1
_geom_bond_atom_site_label_2
_geom_bond_distance
S101 C101 1.8295(14)
S101 C103 1.7953(14)
S102 C103 1.8429(14)
S102 C105 1.8589(14)
O101 C104 1.2163(16)
O102 C108 1.2079(17)
O103 C109 1.2032(17)
N101 C102 1.4588(17)
N101 C103 1.4662(17)
N101 C104 1.3581(17)
N102 C108 1.3945(18)
N102 C109 1.4055(17)
N102 C110 1.4337(18)
C101 H10A 0.9900
C101 H10B 0.9900
C101 C102 1.519(2)
C102 H10C 0.9900
C102 H10D 0.9900
C103 C107 1.5593(17)
C104 C105 1.5512(18)
C105 C106 1.5737(17)
C105 C116 1.5017(18)
C106 H106 1.0000
C106 C107 1.5400(18)
C106 C109 1.5257(19)
C107 H107 1.0000
C107 C108 1.5106(19)
C110 C111 1.387(2)
C110 C115 1.3920(19)
C111 H111 0.9500
C111 C112 1.391(2)
C112 H112 0.9500
C112 C113 1.389(2)
C113 H113 0.9500
C113 C114 1.383(2)
C114 H114 0.9500
C114 C115 1.389(2)
C115 H115 0.9500
C116 C117 1.4012(18)
C116 C121 1.389(2)
C117 H117 0.9500
C117 C118 1.383(2)
C118 H118 0.9500
C118 C119 1.386(2)
C119 H119 0.9500
C119 C120 1.387(2)
C120 H120 0.9500
C120 C121 1.392(2)
C121 H121 0.9500
S201 C201 1.8242(17)
S201 C203 1.7913(14)
S202 C203 1.8590(15)
S202 C205 1.8558(14)
O201 C204 1.2159(17)
O202 C208 1.2051(17)
O203 C209 1.2120(16)
N201 C202 1.4618(17)
N201 C203 1.4678(18)
N201 C204 1.3702(18)
N202 C208 1.4055(16)
N202 C209 1.3932(17)
N202 C210 1.4346(17)
C201 H20A 0.9900
C201 H20B 0.9900
C201 C202 1.525(2)
C202 H20C 0.9900
C202 H20D 0.9900
C203 C207 1.5444(18)
C204 C205 1.5567(19)
C205 C206 1.5686(18)
C205 C216 1.5080(19)
C206 H206 1.0000
C206 C207 1.5402(18)
C206 C209 1.5211(18)
C207 H207 1.0000
C207 C208 1.5187(19)
C210 C211 1.391(2)
C210 C215 1.385(2)
C211 H211 0.9500
C211 C212 1.391(2)
C212 H212 0.9500
C212 C213 1.385(2)
C213 H213 0.9500
C213 C214 1.387(3)
C214 H214 0.9500
C214 C215 1.391(2)
C215 H215 0.9500
C216 C217 1.397(2)
C216 C221 1.391(2)
C217 H217 0.9500
C217 C218 1.388(2)
C218 H218 0.9500
C218 C219 1.390(2)
C219 H219 0.9500
C219 C220 1.388(2)
C220 H220 0.9500
C220 C221 1.395(2)
C221 H221 0.9500

loop_
_geom_torsion_atom_site_label_1
_geom_torsion_atom_site_label_2
_geom_torsion_atom_site_label_3
_geom_torsion_atom_site_label_4
_geom_torsion
S101 C101 C102 N101 37.62(12)
S101 C103 C107 C106 -178.51(9)
S101 C103 C107 C108 -65.33(13)
S102 C103 C107 C106 49.86(11)
S102 C103 C107 C108 163.04(9)
S102 C105 C106 C107 -35.57(11)
S102 C105 C106 C109 -149.28(9)
S102 C105 C116 C117 62.70(14)
S102 C105 C116 C121 -114.88(13)
O101 C104 C105 S102 -139.00(12)
O101 C104 C105 C106 115.48(14)
O101 C104 C105 C116 -18.48(19)
N101 C103 C107 C106 -58.01(13)
N101 C103 C107 C108 55.17(13)
N101 C104 C105 S102 44.35(11)
N101 C104 C105 C106 -61.18(13)
N101 C104 C105 C116 164.86(11)
N102 C110 C111 C112 174.88(14)
N102 C110 C115 C114 -173.51(13)
C101 S101 C103 S102 -100.48(8)
C101 S101 C103 N101 15.42(9)
C101 S101 C103 C107 136.77(11)
C102 N101 C103 S101 5.66(13)
C102 N101 C103 S102 131.76(10)
C102 N101 C103 C107 -122.36(12)
C102 N101 C104 O101 12.4(2)
C102 N101 C104 C105 -170.88(12)
C103 S101 C101 C102 -31.40(10)
C103 S102 C105 C104 -52.55(8)
C103 S102 C105 C106 55.60(8)
C103 S102 C105 C116 -175.01(10)
C103 N101 C102 C101 -28.97(15)
C103 N101 C104 O101 176.41(12)
C103 N101 C104 C105 -6.88(14)
C103 C107 C108 O102 71.61(17)
C103 C107 C108 N102 -105.24(12)
C104 N101 C102 C101 134.43(14)
C104 N101 C103 S101 -160.29(9)
C104 N101 C103 S102 -34.19(12)
C104 N101 C103 C107 71.69(13)
C104 C105 C106 C107 68.87(13)
C104 C105 C106 C109 -44.84(14)
C104 C105 C116 C117 -51.14(16)
C104 C105 C116 C121 131.27(14)
C105 S102 C103 S101 167.25(9)
C105 S102 C103 N101 49.90(8)
C105 S102 C103 C107 -61.44(8)
C105 C106 C107 C103 -8.47(13)
C105 C106 C107 C108 -125.12(11)
C105 C106 C109 O103 -58.15(18)
C105 C106 C109 N102 118.91(12)
C105 C116 C117 C118 -178.16(13)
C105 C116 C121 C120 176.65(13)
C106 C105 C116 C117 -177.94(12)
C106 C105 C116 C121 4.5(2)
C106 C107 C108 O102 -176.57(13)
C106 C107 C108 N102 6.58(14)
C107 C106 C109 O103 -173.27(13)
C107 C106 C109 N102 3.79(13)
C108 N102 C109 O103 177.46(13)
C108 N102 C109 C106 0.31(15)
C108 N102 C110 C111 -125.57(15)
C108 N102 C110 C115 49.78(18)
C109 N102 C108 O102 178.69(13)
C109 N102 C108 C107 -4.43(15)
C109 N102 C110 C111 45.07(19)
C109 N102 C110 C115 -139.58(13)
C109 C106 C107 C103 110.48(11)
C109 C106 C107 C108 -6.17(13)
C110 N102 C108 O102 -9.7(2)
C110 N102 C108 C107 167.19(11)
C110 N102 C109 O103 6.1(2)
C110 N102 C109 C106 -171.03(11)
C110 C111 C112 C113 -0.7(3)
C111 C110 C115 C114 1.8(2)
C111 C112 C113 C114 0.4(3)
C112 C113 C114 C115 1.1(2)
C113 C114 C115 C110 -2.1(2)
C115 C110 C111 C112 -0.4(2)
C116 C105 C106 C107 -159.96(12)
C116 C105 C106 C109 86.32(15)
C116 C117 C118 C119 1.0(2)
C117 C116 C121 C120 -0.9(2)
C117 C118 C119 C120 -0.1(2)
C118 C119 C120 C121 -1.4(2)
C119 C120 C121 C116 1.9(2)
C121 C116 C117 C118 -0.5(2)
S201 C201 C202 N201 -39.88(14)
S201 C203 C207 C206 -177.31(9)
S201 C203 C207 C208 69.38(14)
S202 C203 C207 C206 -47.84(11)
S202 C203 C207 C208 -161.15(9)
S202 C205 C206 C207 37.27(11)
S202 C205 C206 C209 152.84(9)
S202 C205 C216 C217 -62.68(15)
S202 C205 C216 C221 113.80(13)
O201 C204 C205 S202 134.48(13)
O201 C204 C205 C206 -120.74(14)
O201 C204 C205 C216 13.89(19)
N201 C203 C207 C206 59.45(13)
N201 C203 C207 C208 -53.86(14)
N201 C204 C205 S202 -46.48(11)
N201 C204 C205 C206 58.30(13)
N201 C204 C205 C216 -167.07(11)
N202 C210 C211 C212 -176.75(12)
N202 C210 C215 C214 176.45(13)
C201 S201 C203 S202 94.02(9)
C201 S201 C203 N201 -20.58(10)
C201 S201 C203 C207 -144.09(12)
C202 N201 C203 S201 -0.51(14)
C202 N201 C203 S202 -124.20(11)
C202 N201 C203 C207 129.79(12)
C202 N201 C204 O201 -18.3(2)
C202 N201 C204 C205 162.65(13)
C203 S201 C201 C202 35.34(12)
C203 S202 C205 C204 53.83(9)
C203 S202 C205 C206 -55.58(9)
C203 S202 C205 C216 176.70(11)
C203 N201 C202 C201 26.73(17)
C203 N201 C204 O201 -172.31(13)
C203 N201 C204 C205 8.65(14)
C203 C207 C208 O202 -70.56(18)
C203 C207 C208 N202 108.18(12)
C204 N201 C202 C201 -126.62(15)
C204 N201 C203 S201 156.82(9)
C204 N201 C203 S202 33.14(12)
C204 N201 C203 C207 -72.88(14)
C204 C205 C206 C207 -66.10(13)
C204 C205 C206 C209 49.47(14)
C204 C205 C216 C217 50.42(17)
C204 C205 C216 C221 -133.10(14)
C205 S202 C203 S201 -167.87(9)
C205 S202 C203 N201 -50.60(8)
C205 S202 C203 C207 60.88(9)
C205 C206 C207 C203 6.52(14)
C205 C206 C207 C208 124.68(11)
C205 C206 C209 O203 61.00(17)
C205 C206 C209 N202 -119.10(12)
C205 C216 C217 C218 175.79(14)
C205 C216 C221 C220 -175.90(13)
C206 C205 C216 C217 179.50(13)
C206 C205 C216 C221 -4.01(19)
C206 C207 C208 O202 176.99(13)
C206 C207 C208 N202 -4.27(14)
C207 C206 C209 O203 177.88(13)
C207 C206 C209 N202 -2.22(14)
C208 N202 C209 O203 179.39(12)
C208 N202 C209 C206 -0.52(15)
C208 N202 C210 C211 122.51(14)
C208 N202 C210 C215 -55.80(18)
C209 N202 C208 O202 -178.12(13)
C209 N202 C208 C207 3.10(15)
C209 N202 C210 C211 -54.84(18)
C209 N202 C210 C215 126.84(14)
C209 C206 C207 C203 -114.29(11)
C209 C206 C207 C208 3.88(13)
C210 N202 C208 O202 4.3(2)
C210 N202 C208 C207 -174.50(12)
C210 N202 C209 O203 -3.0(2)
C210 N202 C209 C206 177.05(12)
C210 C211 C212 C213 0.0(2)
C211 C210 C215 C214 -1.8(2)
C211 C212 C213 C214 -1.2(2)
C212 C213 C214 C215 0.9(2)
C213 C214 C215 C210 0.6(2)
C215 C210 C211 C212 1.5(2)
C216 C205 C206 C207 160.88(11)
C216 C205 C206 C209 -83.55(15)
C216 C217 C218 C219 0.5(2)
C217 C216 C221 C220 0.6(2)
C217 C218 C219 C220 0.1(3)
C218 C219 C220 C221 -0.4(2)
C219 C220 C221 C216 0.0(2)
C221 C216 C217 C218 -0.8(2)
